data_1555961
loop_
_publ_author_name
'Samineni, Ramesh'
'Bandi, Chandramohan Reddy C.'
'Srihari, Pabbaraja'
'Mehta, Goverdhan'

_publ_section_title
;
 Multiple Aryne Insertions into Oxindoles: Synthesis of Bioactive
 3,3-Diarylated Oxindoles and Dibenzo[b,e]azepin-6-ones.
;
_journal_issue 23
_journal_name_full 'Organic letters'
_journal_page_first 6184
_journal_page_last 6187
_journal_paper_doi 10.1021/acs.orglett.6b03224
_journal_volume 18
_journal_year 2016
_chemical_formula_moiety 'C26 H18 Br N O'
_chemical_formula_sum 'C26 H18 Br N O'
_chemical_formula_weight 440.32
_space_group_crystal_system triclinic
_space_group_IT_number 2
_space_group_name_Hall '-P 1'
_space_group_name_H-M_alt 'P -1'
_atom_sites_solution_hydrogens geom
_audit_creation_method SHELXL-2014/7
_cell_angle_alpha 90.061(17)
_cell_angle_beta 106.475(14)
_cell_angle_gamma 117.452(14)
_cell_formula_units_Z 2
_cell_length_a 8.996(3)
_cell_length_b 9.168(4)
_cell_length_c 14.637(7)
_cell_measurement_reflns_used 4746
_cell_measurement_temperature 298(2)
_cell_measurement_theta_max 25.55
_cell_measurement_theta_min 2.62
_cell_volume 1014.9(8)
_computing_cell_refinement 'Bruker SAINT'
_computing_data_collection 'Bruker APEX2'
_computing_data_reduction 'Bruker SAINT'
_computing_molecular_graphics 'Bruker SHELXTL'
_computing_structure_refinement 'SHELXL-2014/7 (Sheldrick, 2014)'
_computing_structure_solution 'SHELXS-97 (Sheldrick 2008)'
_diffrn_ambient_temperature 298(2)
_diffrn_measured_fraction_theta_full 0.973
_diffrn_measured_fraction_theta_max 0.952
_diffrn_measurement_device_type 'Bruker APEX-II CCD'
_diffrn_measurement_method '\f and \w scans'
_diffrn_radiation_type MoK\a
_diffrn_radiation_wavelength 0.71073
_diffrn_reflns_av_R_equivalents 0.2287
_diffrn_reflns_av_unetI/netI 0.2098
_diffrn_reflns_Laue_measured_fraction_full 0.973
_diffrn_reflns_Laue_measured_fraction_max 0.952
_diffrn_reflns_limit_h_max 11
_diffrn_reflns_limit_h_min -11
_diffrn_reflns_limit_k_max 11
_diffrn_reflns_limit_k_min -11
_diffrn_reflns_limit_l_max 19
_diffrn_reflns_limit_l_min -19
_diffrn_reflns_number 23992
_diffrn_reflns_point_group_measured_fraction_full 0.973
_diffrn_reflns_point_group_measured_fraction_max 0.952
_diffrn_reflns_theta_full 25.242
_diffrn_reflns_theta_max 27.912
_diffrn_reflns_theta_min 2.534
_exptl_absorpt_coefficient_mu 2.042
_exptl_absorpt_correction_T_max 0.7917
_exptl_absorpt_correction_T_min 0.7101
_exptl_absorpt_correction_type multi-scan
_exptl_absorpt_process_details sadabs
_exptl_crystal_colour colourless
_exptl_crystal_density_diffrn 1.441
_exptl_crystal_description block
_exptl_crystal_F_000 448
_exptl_crystal_size_max 0.180
_exptl_crystal_size_mid 0.140
_exptl_crystal_size_min 0.120
_refine_diff_density_max 1.729
_refine_diff_density_min -1.948
_refine_diff_density_rms 0.252
_refine_ls_extinction_method none
_refine_ls_goodness_of_fit_ref 1.092
_refine_ls_hydrogen_treatment constr
_refine_ls_matrix_type full
_refine_ls_number_parameters 262
_refine_ls_number_reflns 4624
_refine_ls_number_restraints 0
_refine_ls_restrained_S_all 1.092
_refine_ls_R_factor_all 0.2398
_refine_ls_R_factor_gt 0.0632
_refine_ls_shift/su_max 0.000
_refine_ls_shift/su_mean 0.000
_refine_ls_structure_factor_coef Fsqd
_refine_ls_weighting_details 'w=1/[\s^2^(Fo^2^)+(0.1455P)^2^] where P=(Fo^2^+2Fc^2^)/3'
_refine_ls_weighting_scheme calc
_refine_ls_wR_factor_gt 0.1570
_refine_ls_wR_factor_ref 0.2897
_reflns_Friedel_coverage 0.000
_reflns_number_gt 2183
_reflns_number_total 4624
_reflns_threshold_expression 'I > 2\s(I)'
_cod_data_source_file ol6b03224_si_004.cif
_cod_data_source_block shelx
_cod_original_cell_volume 1014.9(7)
_cod_database_code 1555961
_shelx_shelxl_version_number 2014/7
_shelx_space_group_comment
;
The symmetry employed for this shelxl refinement is uniquely defined
by the following loop, which should always be used as a source of
symmetry information in preference to the above space-group names.
They are only intended as comments.
;
_shelx_estimated_absorpt_t_min 0.710
_shelx_estimated_absorpt_t_max 0.792

loop_
_space_group_symop_operation_xyz
'x, y, z'
'-x, -y, -z'

loop_
_atom_site_label
_atom_site_type_symbol
_atom_site_fract_x
_atom_site_fract_y
_atom_site_fract_z
_atom_site_U_iso_or_equiv
_atom_site_adp_type
_atom_site_occupancy
_atom_site_site_symmetry_order
_atom_site_calc_flag
_atom_site_refinement_flags_posn
_atom_site_refinement_flags_adp
Br1 Br 0.23238(11) 0.97725(11) 0.48660(6) 0.0645(4) Uani 1 1 d . .
O1 O 0.7419(6) 0.7497(6) 0.9140(3) 0.0436(11) Uani 1 1 d . .
N1 N 0.6095(6) 0.8741(6) 0.8082(4) 0.0323(11) Uani 1 1 d . .
C1 C 0.4776(8) 0.6837(7) 0.6699(4) 0.0337(13) Uani 1 1 d . .
C7 C 0.6552(7) 1.0135(7) 0.8750(4) 0.0293(12) Uani 1 1 d . .
C21 C 0.4216(8) 0.4523(7) 0.7667(4) 0.0325(13) Uani 1 1 d . .
C5 C 0.4386(8) 0.9290(8) 0.6584(4) 0.0362(14) Uani 1 1 d . .
H5 H 0.4605 1.0316 0.6854 0.043 Uiso 1 1 calc R U
C4 C 0.3365(9) 0.8601(9) 0.5614(5) 0.0410(15) Uani 1 1 d . .
C8 C 0.5252(9) 1.0534(8) 0.8808(5) 0.0375(14) Uani 1 1 d . .
H8 H 0.4084 0.9893 0.8418 0.045 Uiso 1 1 calc R U
C13A C 0.6520(8) 0.7482(7) 0.8346(4) 0.0341(13) Uani 1 1 d . .
C16B C 0.8030(10) 0.6848(8) 0.6692(6) 0.0519(19) Uani 1 1 d . .
H16B H 0.7701 0.7587 0.6378 0.062 Uiso 1 1 calc R U
C2C C 0.3817(10) 0.6240(9) 0.5745(5) 0.0465(16) Uani 1 1 d . .
H2C H 0.3655 0.5247 0.5462 0.056 Uiso 1 1 calc R U
C3D C 0.3087(10) 0.7135(9) 0.5202(5) 0.0494(17) Uani 1 1 d . .
H3D H 0.2409 0.6727 0.4557 0.059 Uiso 1 1 calc R U
C14E C 0.5646(8) 0.6110(7) 0.7469(4) 0.0329(13) Uani 1 1 d . .
C15F C 0.7086(8) 0.5860(8) 0.7247(5) 0.0344(13) Uani 1 1 d . .
C12G C 0.8278(9) 1.1070(8) 0.9360(5) 0.0438(16) Uani 1 1 d . .
H12G H 0.9142 1.0795 0.9336 0.053 Uiso 1 1 calc R U
C22H C 0.3624(8) 0.4478(8) 0.8438(5) 0.0387(14) Uani 1 1 d . .
H22H H 0.4150 0.5436 0.8886 0.046 Uiso 1 1 calc R U
C20I C 0.7657(9) 0.4798(9) 0.7728(5) 0.0425(15) Uani 1 1 d . .
H20I H 0.7086 0.4163 0.8139 0.051 Uiso 1 1 calc R U
C26J C 0.3360(9) 0.3046(9) 0.6995(5) 0.0468(16) Uani 1 1 d . .
H26J H 0.3701 0.3029 0.6454 0.056 Uiso 1 1 calc R U
C6K C 0.5044(7) 0.8345(7) 0.7109(4) 0.0320(13) Uani 1 1 d . .
C23L C 0.2265(9) 0.3042(9) 0.8566(5) 0.0490(18) Uani 1 1 d . .
H23L H 0.1893 0.3044 0.9097 0.059 Uiso 1 1 calc R U
C25M C 0.2033(10) 0.1647(9) 0.7146(6) 0.0544(19) Uani 1 1 d . .
H25M H 0.1493 0.0673 0.6709 0.065 Uiso 1 1 calc R U
C9N C 0.5730(10) 1.1890(9) 0.9451(5) 0.0464(17) Uani 1 1 d . .
H9N H 0.4885 1.2191 0.9477 0.056 Uiso 1 1 calc R U
C18O C 0.9991(10) 0.5671(10) 0.7036(6) 0.058(2) Uani 1 1 d . .
H18O H 1.0947 0.5596 0.6961 0.070 Uiso 1 1 calc R U
C11P C 0.8698(10) 1.2397(9) 0.9996(6) 0.0534(18) Uani 1 1 d . .
H11P H 0.9857 1.3038 1.0398 0.064 Uiso 1 1 calc R U
C24Q C 0.1476(10) 0.1640(10) 0.7927(7) 0.058(2) Uani 1 1 d . .
H24Q H 0.0560 0.0675 0.8013 0.070 Uiso 1 1 calc R U
C17R C 0.9496(10) 0.6746(10) 0.6595(7) 0.059(2) Uani 1 1 d . .
H17R H 1.0134 0.7429 0.6223 0.071 Uiso 1 1 calc R U
C19S C 0.9056(10) 0.4693(11) 0.7594(6) 0.057(2) Uani 1 1 d . .
H19S H 0.9377 0.3938 0.7890 0.068 Uiso 1 1 calc R U
C10T C 0.7416(11) 1.2795(9) 1.0049(6) 0.0525(18) Uani 1 1 d . .
H10T H 0.7710 1.3686 1.0495 0.063 Uiso 1 1 calc R U

loop_
_atom_site_aniso_label
_atom_site_aniso_U_11
_atom_site_aniso_U_22
_atom_site_aniso_U_33
_atom_site_aniso_U_23
_atom_site_aniso_U_13
_atom_site_aniso_U_12
Br1 0.0769(7) 0.0946(7) 0.0485(5) 0.0346(4) 0.0191(4) 0.0631(6)
O1 0.055(3) 0.045(3) 0.032(2) 0.005(2) 0.001(2) 0.033(2)
N1 0.036(3) 0.032(3) 0.033(3) 0.003(2) 0.007(2) 0.022(2)
C1 0.034(3) 0.035(3) 0.032(3) 0.002(3) 0.007(2) 0.018(3)
C7 0.029(3) 0.025(3) 0.033(3) 0.006(2) 0.009(2) 0.013(2)
C21 0.036(3) 0.032(3) 0.038(3) 0.006(3) 0.010(3) 0.024(3)
C5 0.041(4) 0.048(4) 0.029(3) 0.009(3) 0.011(3) 0.029(3)
C4 0.042(4) 0.060(4) 0.030(3) 0.020(3) 0.012(3) 0.032(3)
C8 0.038(4) 0.038(3) 0.045(4) 0.011(3) 0.015(3) 0.024(3)
C13A 0.035(3) 0.037(3) 0.037(3) 0.006(3) 0.011(3) 0.022(3)
C16B 0.061(5) 0.039(4) 0.070(5) 0.021(4) 0.039(4) 0.025(4)
C2C 0.055(4) 0.044(4) 0.037(4) -0.001(3) 0.004(3) 0.026(4)
C3D 0.056(4) 0.051(4) 0.027(3) 0.003(3) -0.002(3) 0.023(4)
C14E 0.037(3) 0.032(3) 0.034(3) 0.006(3) 0.010(3) 0.021(3)
C15F 0.030(3) 0.036(3) 0.037(3) -0.002(3) 0.007(2) 0.018(3)
C12G 0.039(4) 0.041(4) 0.057(4) 0.005(3) 0.019(3) 0.022(3)
C22H 0.043(4) 0.038(3) 0.043(4) 0.003(3) 0.017(3) 0.024(3)
C20I 0.046(4) 0.048(4) 0.044(4) 0.011(3) 0.017(3) 0.030(3)
C26J 0.049(4) 0.047(4) 0.051(4) 0.008(3) 0.020(3) 0.026(3)
C6K 0.027(3) 0.036(3) 0.034(3) 0.006(3) 0.009(2) 0.017(3)
C23L 0.043(4) 0.062(5) 0.052(4) 0.016(4) 0.025(3) 0.028(4)
C25M 0.043(4) 0.037(4) 0.075(6) -0.001(4) 0.020(4) 0.012(3)
C9N 0.065(5) 0.054(4) 0.047(4) 0.013(3) 0.027(4) 0.044(4)
C18O 0.037(4) 0.065(5) 0.068(5) -0.012(4) 0.014(4) 0.023(4)
C11P 0.048(4) 0.043(4) 0.059(5) -0.007(4) 0.009(4) 0.018(4)
C24Q 0.038(4) 0.048(4) 0.092(7) 0.018(4) 0.028(4) 0.020(4)
C17R 0.046(5) 0.053(5) 0.082(6) 0.010(4) 0.038(4) 0.017(4)
C19S 0.053(5) 0.069(5) 0.062(5) 0.006(4) 0.012(4) 0.044(4)
C10T 0.068(5) 0.046(4) 0.047(4) -0.003(3) 0.014(4) 0.033(4)

loop_
_atom_type_symbol
_atom_type_description
_atom_type_scat_dispersion_real
_atom_type_scat_dispersion_imag
_atom_type_scat_source
C C 0.0033 0.0016 'International Tables Vol C Tables 4.2.6.8 and 6.1.1.4'
H H 0.0000 0.0000 'International Tables Vol C Tables 4.2.6.8 and 6.1.1.4'
N N 0.0061 0.0033 'International Tables Vol C Tables 4.2.6.8 and 6.1.1.4'
O O 0.0106 0.0060 'International Tables Vol C Tables 4.2.6.8 and 6.1.1.4'
Br Br -0.2901 2.4595 'International Tables Vol C Tables 4.2.6.8 and 6.1.1.4'

loop_
_geom_angle_atom_site_label_1
_geom_angle_atom_site_label_2
_geom_angle_atom_site_label_3
_geom_angle
C13A N1 C6K 110.1(5)
C13A N1 C7 123.3(5)
C6K N1 C7 126.3(4)
C2C C1 C6K 119.8(6)
C2C C1 C14E 131.1(6)
C6K C1 C14E 109.1(5)
C12G C7 C8 119.8(6)
C12G C7 N1 120.1(5)
C8 C7 N1 120.1(5)
C22H C21 C26J 117.4(6)
C22H C21 C14E 123.2(6)
C26J C21 C14E 119.3(6)
C6K C5 C4 115.8(6)
C6K C5 H5 122.1
C4 C5 H5 122.1
C3D C4 C5 122.8(5)
C3D C4 Br1 119.0(5)
C5 C4 Br1 118.2(5)
C9N C8 C7 118.9(6)
C9N C8 H8 120.5
C7 C8 H8 120.5
O1 C13A N1 124.6(6)
O1 C13A C14E 126.9(5)
N1 C13A C14E 108.5(5)
C15F C16B C17R 120.2(7)
C15F C16B H16B 119.9
C17R C16B H16B 119.9
C1 C2C C3D 119.4(6)
C1 C2C H2C 120.3
C3D C2C H2C 120.3
C4 C3D C2C 119.9(6)
C4 C3D H3D 120.0
C2C C3D H3D 120.0
C1 C14E C21 109.3(5)
C1 C14E C15F 113.8(5)
C21 C14E C15F 113.1(5)
C1 C14E C13A 101.7(4)
C21 C14E C13A 109.6(5)
C15F C14E C13A 108.7(5)
C16B C15F C20I 118.0(6)
C16B C15F C14E 121.0(5)
C20I C15F C14E 120.3(5)
C11P C12G C7 119.5(6)
C11P C12G H12G 120.3
C7 C12G H12G 120.3
C21 C22H C23L 121.5(6)
C21 C22H H22H 119.2
C23L C22H H22H 119.2
C19S C20I C15F 120.2(6)
C19S C20I H20I 119.9
C15F C20I H20I 119.9
C25M C26J C21 119.6(7)
C25M C26J H26J 120.2
C21 C26J H26J 120.2
C5 C6K C1 122.3(6)
C5 C6K N1 127.3(5)
C1 C6K N1 110.4(5)
C24Q C23L C22H 120.4(7)
C24Q C23L H23L 119.8
C22H C23L H23L 119.8
C26J C25M C24Q 121.6(8)
C26J C25M H25M 119.2
C24Q C25M H25M 119.2
C10T C9N C8 121.0(6)
C10T C9N H9N 119.5
C8 C9N H9N 119.5
C17R C18O C19S 118.7(7)
C17R C18O H18O 120.6
C19S C18O H18O 120.6
C12G C11P C10T 120.6(7)
C12G C11P H11P 119.7
C10T C11P H11P 119.7
C23L C24Q C25M 119.4(7)
C23L C24Q H24Q 120.3
C25M C24Q H24Q 120.3
C18O C17R C16B 121.1(7)
C18O C17R H17R 119.5
C16B C17R H17R 119.5
C18O C19S C20I 121.7(7)
C18O C19S H19S 119.1
C20I C19S H19S 119.1
C9N C10T C11P 120.1(7)
C9N C10T H10T 119.9
C11P C10T H10T 119.9

loop_
_geom_bond_atom_site_label_1
_geom_bond_atom_site_label_2
_geom_bond_distance
Br1 C4 1.892(6)
O1 C13A 1.208(7)
N1 C13A 1.397(7)
N1 C6K 1.404(7)
N1 C7 1.429(8)
C1 C2C 1.369(9)
C1 C6K 1.392(8)
C1 C14E 1.519(8)
C7 C12G 1.389(9)
C7 C8 1.400(8)
C21 C22H 1.371(9)
C21 C26J 1.414(10)
C21 C14E 1.530(8)
C5 C6K 1.381(7)
C5 C4 1.407(9)
C5 H5 0.9300
C4 C3D 1.355(10)
C8 C9N 1.375(10)
C8 H8 0.9300
C13A C14E 1.537(9)
C16B C15F 1.373(9)
C16B C17R 1.410(10)
C16B H16B 0.9300
C2C C3D 1.392(9)
C2C H2C 0.9300
C3D H3D 0.9300
C14E C15F 1.532(8)
C15F C20I 1.403(8)
C12G C11P 1.365(10)
C12G H12G 0.9300
C22H C23L 1.382(9)
C22H H22H 0.9300
C20I C19S 1.372(9)
C20I H20I 0.9300
C26J C25M 1.363(10)
C26J H26J 0.9300
C23L C24Q 1.345(11)
C23L H23L 0.9300
C25M C24Q 1.370(11)
C25M H25M 0.9300
C9N C10T 1.357(11)
C9N H9N 0.9300
C18O C17R 1.352(11)
C18O C19S 1.370(11)
C18O H18O 0.9300
C11P C10T 1.381(10)
C11P H11P 0.9300
C24Q H24Q 0.9300
C17R H17R 0.9300
C19S H19S 0.9300
C10T H10T 0.9300
